data_7717540
loop_
_publ_author_name
'Zhang, Yi-Ru'
'Liang, Yan-Bing'
'Jian, Dan'
'Wu, Jian-Zhong'
'Ou, Yong-Cong'

_publ_section_title
;
 New cobalt-based metal-organic frameworks for catalysing sulfite in
 degradation of reactive brilliant red
;
_journal_name_full 'Dalton Transactions'
_journal_paper_doi 10.1039/D4DT03000A
_journal_year 2024
_chemical_formula_sum 'C14 H18 Co1.5 N O12'
_chemical_formula_weight 480.69
_space_group_crystal_system triclinic
_space_group_IT_number 2
_space_group_name_Hall '-P 1'
_space_group_name_H-M_alt 'P -1'
_atom_sites_solution_hydrogens mixed
_audit_creation_method SHELXL-2018/3
_audit_update_record
;
2024-09-30 deposited with the CCDC.	2024-11-20 downloaded from the CCDC.
;
_cell_angle_alpha 72.323(4)
_cell_angle_beta 89.396(3)
_cell_angle_gamma 75.982(3)
_cell_formula_units_Z 2
_cell_length_a 7.2508(6)
_cell_length_b 10.4687(11)
_cell_length_c 12.7942(10)
_cell_measurement_reflns_used 4503
_cell_measurement_temperature 150(2)
_cell_measurement_theta_max 27.56
_cell_measurement_theta_min 3.07
_cell_volume 895.66(14)
_computing_cell_refinement 'PROCESS-AUTO (Rigaku, 1998)'
_computing_data_collection 'PROCESS-AUTO (Rigaku, 1998)'
_computing_data_reduction 'PROCESS-AUTO (Rigaku, 1998)'
_computing_structure_refinement 'SHELXL-2018/3 (Sheldrick, 2018)'
_computing_structure_solution 'SHELXL-2018/3 (Sheldrick, 2018)'
_diffrn_ambient_temperature 150(2)
_diffrn_measured_fraction_theta_full 0.925
_diffrn_measured_fraction_theta_max 0.926
_diffrn_measurement_device_type 'Rigaku R-AXIS SPIDER IP'
_diffrn_measurement_method '\w scans'
_diffrn_radiation_type MoK\a
_diffrn_radiation_wavelength 0.71073
_diffrn_reflns_av_R_equivalents 0.0399
_diffrn_reflns_av_unetI/netI 0.0624
_diffrn_reflns_Laue_measured_fraction_full 0.925
_diffrn_reflns_Laue_measured_fraction_max 0.926
_diffrn_reflns_limit_h_max 8
_diffrn_reflns_limit_h_min -8
_diffrn_reflns_limit_k_max 12
_diffrn_reflns_limit_k_min -12
_diffrn_reflns_limit_l_max 15
_diffrn_reflns_limit_l_min -11
_diffrn_reflns_number 5593
_diffrn_reflns_point_group_measured_fraction_full 0.925
_diffrn_reflns_point_group_measured_fraction_max 0.926
_diffrn_reflns_theta_full 25.242
_diffrn_reflns_theta_max 25.997
_diffrn_reflns_theta_min 3.074
_diffrn_source 'fine-focus sealed tube'
_exptl_absorpt_coefficient_mu 1.473
_exptl_absorpt_correction_T_max 1.0000
_exptl_absorpt_correction_T_min 0.4909
_exptl_absorpt_correction_type multi-scan
_exptl_absorpt_process_details '(ABSCOR; Higashi, 1995)'
_exptl_crystal_colour purple
_exptl_crystal_density_diffrn 1.782
_exptl_crystal_description sheet
_exptl_crystal_F_000 491
_exptl_crystal_size_max 0.130
_exptl_crystal_size_mid 0.100
_exptl_crystal_size_min 0.050
_refine_diff_density_max 1.363
_refine_diff_density_min -0.959
_refine_diff_density_rms 0.190
_refine_ls_extinction_method none
_refine_ls_goodness_of_fit_ref 1.078
_refine_ls_hydrogen_treatment constr
_refine_ls_matrix_type full
_refine_ls_number_parameters 297
_refine_ls_number_reflns 3247
_refine_ls_number_restraints 49
_refine_ls_restrained_S_all 1.079
_refine_ls_R_factor_all 0.1093
_refine_ls_R_factor_gt 0.0747
_refine_ls_shift/su_max 0.000
_refine_ls_shift/su_mean 0.000
_refine_ls_structure_factor_coef Fsqd
_refine_ls_weighting_details 'w=1/[\s^2^(Fo^2^)+(0.1614P)^2^+1.9094P] where P=(Fo^2^+2Fc^2^)/3'
_refine_ls_weighting_scheme calc
_refine_ls_wR_factor_gt 0.2038
_refine_ls_wR_factor_ref 0.2527
_reflns_Friedel_coverage 0.000
_reflns_number_gt 2259
_reflns_number_total 3247
_reflns_threshold_expression 'I > 2\s(I)'
_cod_data_source_file d4dt03000a2.cif
_cod_data_source_block com_CCDC1
_cod_original_formula_sum 'C14 H18 Co1.50 N O12'
_cod_database_code 7717540
_shelx_shelxl_version_number 2018/3
_shelx_space_group_comment
;
The symmetry employed for this shelxl refinement is uniquely defined
by the following loop, which should always be used as a source of
symmetry information in preference to the above space-group names.
They are only intended as comments.
;
_shelx_estimated_absorpt_t_min 0.833
_shelx_estimated_absorpt_t_max 0.931

loop_
_space_group_symop_operation_xyz
'x, y, z'
'-x, -y, -z'

loop_
_atom_site_label
_atom_site_type_symbol
_atom_site_fract_x
_atom_site_fract_y
_atom_site_fract_z
_atom_site_U_iso_or_equiv
_atom_site_adp_type
_atom_site_occupancy
_atom_site_site_symmetry_order
_atom_site_calc_flag
_atom_site_refinement_flags_posn
_atom_site_refinement_flags_adp
_atom_site_refinement_flags_occupancy
_atom_site_disorder_assembly
_atom_site_disorder_group
Co1 Co 0.500000 0.000000 0.500000 0.0216(4) Uani 1 2 d S . P . .
Co2 Co 0.45187(13) 0.32525(9) 0.39856(8) 0.0258(4) Uani 1 1 d . . . . .
O1 O 0.4119(6) -0.1393(5) 0.6329(4) 0.0248(10) Uani 1 1 d . . . . .
O2 O 0.2832(10) -0.2247(6) 0.7876(6) 0.0554(18) Uani 1 1 d . . . . .
O3 O 0.3004(6) 0.1876(5) 0.4908(4) 0.0249(10) Uani 1 1 d . . . . .
O4 O 0.085(3) 0.3459(14) 0.543(2) 0.047(8) Uani 0.43(4) 1 d . . P A 1
O4' O 0.0179(17) 0.3244(13) 0.4834(13) 0.041(6) Uani 0.57(4) 1 d . . P A 2
O5 O -0.3100(7) 0.0391(5) 0.5981(4) 0.0274(11) Uani 1 1 d . . . . .
O6 O -0.3715(7) 0.2704(5) 0.5394(5) 0.0340(13) Uani 1 1 d . . . . .
O1W O 0.3032(7) 0.4943(5) 0.4410(6) 0.0435(15) Uani 1 1 d . . . . .
H1WA H 0.315521 0.549071 0.449702 0.052 Uiso 1 1 d R U . . .
H1WB H 0.256761 0.455981 0.500133 0.052 Uiso 1 1 d R U . . .
O2W O 0.6590(12) 0.4248(7) 0.3143(7) 0.069(2) Uani 1 1 d . . . . .
H2WA H 0.710435 0.382884 0.269858 0.083 Uiso 1 1 d R U . . .
H2WB H 0.746005 0.410994 0.363388 0.083 Uiso 1 1 d R U . . .
C1 C 0.2349(10) 0.0211(8) 0.7174(6) 0.0312(16) Uani 1 1 d . . . . .
H1A H 0.339103 0.069665 0.713010 0.037 Uiso 1 1 calc R U . . .
C2 C 0.0835(9) 0.0994(7) 0.6161(6) 0.0251(15) Uani 1 1 d . . . . .
H2A H 0.067910 0.031209 0.578698 0.030 Uiso 1 1 calc R U . . .
C3 C -0.1066(9) 0.1458(7) 0.6673(6) 0.0236(14) Uani 1 1 d . . . . .
H3A H -0.116829 0.239722 0.674400 0.028 Uiso 1 1 calc R U . . .
C4 C -0.0834(11) 0.0393(10) 0.7830(7) 0.042(2) Uani 1 1 d . . . . .
H4A H -0.082406 -0.051010 0.771187 0.050 Uiso 1 1 calc R U . . .
C5 C 0.1220(11) 0.0275(9) 0.8195(7) 0.0388(19) Uani 1 1 d . . . . .
H5A H 0.170734 -0.057365 0.882267 0.047 Uiso 1 1 calc R U . . .
H5B H 0.130610 0.108969 0.841263 0.047 Uiso 1 1 calc R U . . .
C6 C 0.3162(9) -0.1265(7) 0.7149(6) 0.0268(15) Uani 1 1 d . . . . .
C7 C 0.1419(11) 0.2173(8) 0.5326(7) 0.041(2) Uani 1 1 d . . . . .
C8 C -0.2773(9) 0.1512(7) 0.5973(6) 0.0262(15) Uani 1 1 d . . . . .
N1 N 0.2801(11) 0.3904(7) 0.2519(6) 0.0459(19) Uani 1 1 d . . . . .
C10 C 0.1889(11) 0.3111(9) 0.2225(7) 0.0375(19) Uani 1 1 d . . . . .
H10A H 0.199602 0.220546 0.271529 0.045 Uiso 1 1 calc R U . . .
C11 C 0.0803(11) 0.3498(9) 0.1266(7) 0.040(2) Uani 1 1 d . . . . .
H11A H 0.018282 0.286867 0.110775 0.048 Uiso 1 1 calc R U . . .
C12 C 0.0601(18) 0.4790(9) 0.0530(8) 0.063(3) Uani 1 1 d . . . . .
C13 C 0.084(3) 0.5719(18) 0.1046(17) 0.043(6) Uani 0.49(3) 1 d . . P B 1
H13A H 0.025321 0.667830 0.072857 0.052 Uiso 0.49(3) 1 calc R U P B 1
C14 C 0.193(3) 0.5248(16) 0.2036(16) 0.038(6) Uani 0.49(3) 1 d . . P B 1
H14A H 0.207291 0.590254 0.238661 0.045 Uiso 0.49(3) 1 calc R U P B 1
C13' C 0.212(3) 0.549(2) 0.0636(17) 0.057(7) Uani 0.51(3) 1 d . . P B 2
H13B H 0.234248 0.622532 0.003791 0.068 Uiso 0.51(3) 1 calc R U P B 2
C14' C 0.322(3) 0.5044(18) 0.1626(16) 0.044(7) Uani 0.51(3) 1 d . . P B 2
H14B H 0.420038 0.546372 0.172172 0.053 Uiso 0.51(3) 1 calc R U P B 2
O3W O -0.536(3) 0.255(3) 0.996(3) 0.290(13) Uiso 1 1 d . . . . .
H3WA H -0.583785 0.188237 1.027705 0.349 Uiso 1 1 d R U . . .
H3WB H -0.462124 0.262617 1.044275 0.349 Uiso 1 1 d R U . . .
O4W O 0.656(7) 0.697(6) 0.305(5) 0.57(4) Uiso 1 1 d . . . . .
H4WA H 0.772303 0.694895 0.294456 0.680 Uiso 1 1 d R U . . .
H4WB H 0.619843 0.633105 0.288596 0.680 Uiso 1 1 d R U . . .
O7 O -0.251(3) 0.1789(18) 0.8757(18) 0.092(6) Uani 0.513(16) 1 d D U P C 1
H7A H -0.344653 0.186986 0.916061 0.139 Uiso 0.513(16) 1 d R U P C 1
O8 O -0.380(3) 0.009(3) 0.878(3) 0.134(7) Uani 0.513(16) 1 d D U P C 1
O7' O -0.383(3) 0.157(3) 0.815(2) 0.141(7) Uani 0.487(16) 1 d D U P C 2
H7'A H -0.428408 0.185970 0.867695 0.211 Uiso 0.487(16) 1 d R U P C 2
O8' O -0.259(3) -0.049(2) 0.9321(18) 0.095(6) Uani 0.487(16) 1 d D U P C 2
C9 C -0.224(2) 0.0585(15) 0.8554(11) 0.081(4) Uani 1 1 d D . . . .

loop_
_atom_site_aniso_label
_atom_site_aniso_U_11
_atom_site_aniso_U_22
_atom_site_aniso_U_33
_atom_site_aniso_U_23
_atom_site_aniso_U_13
_atom_site_aniso_U_12
Co1 0.0190(6) 0.0146(6) 0.0278(7) -0.0011(5) -0.0022(5) -0.0046(5)
Co2 0.0281(5) 0.0155(5) 0.0300(6) -0.0017(4) -0.0073(4) -0.0050(4)
O1 0.022(2) 0.018(2) 0.032(3) -0.0039(19) 0.003(2) -0.0064(18)
O2 0.073(4) 0.028(3) 0.055(4) -0.003(3) 0.029(3) -0.006(3)
O3 0.020(2) 0.023(2) 0.032(3) -0.008(2) 0.004(2) -0.0065(18)
O4 0.052(11) 0.027(7) 0.077(16) -0.032(8) 0.040(11) -0.017(6)
O4' 0.034(6) 0.020(6) 0.050(9) 0.007(5) 0.011(6) 0.005(4)
O5 0.029(2) 0.018(2) 0.032(3) 0.000(2) -0.006(2) -0.0089(19)
O6 0.033(3) 0.016(2) 0.047(3) -0.003(2) -0.015(2) -0.001(2)
O1W 0.033(3) 0.020(3) 0.076(4) -0.017(3) -0.013(3) -0.003(2)
O2W 0.100(6) 0.053(4) 0.071(5) -0.022(4) 0.036(4) -0.047(4)
C1 0.034(4) 0.023(3) 0.033(4) -0.006(3) -0.007(3) -0.004(3)
C2 0.022(3) 0.025(3) 0.027(3) -0.006(3) -0.004(3) -0.005(3)
C3 0.018(3) 0.028(4) 0.026(3) -0.014(3) 0.001(3) -0.002(3)
C4 0.032(4) 0.048(5) 0.033(4) 0.003(4) -0.007(3) -0.008(4)
C5 0.032(4) 0.044(5) 0.038(4) -0.014(4) -0.006(3) -0.004(3)
C6 0.027(3) 0.024(3) 0.025(3) 0.000(3) 0.003(3) -0.009(3)
C7 0.031(4) 0.021(4) 0.051(5) 0.003(4) 0.015(4) 0.008(3)
C8 0.020(3) 0.030(4) 0.028(3) -0.008(3) -0.001(3) -0.007(3)
N1 0.068(5) 0.018(3) 0.042(4) -0.003(3) -0.026(4) 0.001(3)
C10 0.042(4) 0.033(4) 0.036(4) -0.004(3) -0.004(4) -0.014(3)
C11 0.038(4) 0.039(5) 0.036(4) 0.003(4) -0.010(4) -0.015(3)
C12 0.111(8) 0.018(4) 0.049(6) -0.001(4) -0.045(6) -0.007(4)
C13 0.053(13) 0.025(8) 0.044(10) -0.001(7) -0.013(10) -0.008(7)
C14 0.061(14) 0.016(7) 0.038(9) -0.011(7) -0.023(10) -0.008(7)
C13' 0.058(14) 0.058(12) 0.046(11) 0.011(10) -0.003(10) -0.034(10)
C14' 0.051(13) 0.033(9) 0.040(10) 0.014(8) -0.025(10) -0.025(9)
O7 0.098(9) 0.077(8) 0.105(9) -0.030(7) 0.038(7) -0.025(7)
O8 0.135(10) 0.138(10) 0.134(10) -0.045(8) 0.014(8) -0.038(8)
O7' 0.138(10) 0.137(10) 0.139(10) -0.047(8) 0.020(8) -0.015(8)
O8' 0.105(9) 0.094(9) 0.091(9) -0.027(7) 0.014(7) -0.033(7)
C9 0.078(8) 0.111(11) 0.060(7) -0.029(8) 0.009(6) -0.029(8)

loop_
_atom_type_symbol
_atom_type_description
_atom_type_scat_dispersion_real
_atom_type_scat_dispersion_imag
_atom_type_scat_source
C C 0.0033 0.0016 'International Tables Vol C Tables 4.2.6.8 and 6.1.1.4'
H H 0.0000 0.0000 'International Tables Vol C Tables 4.2.6.8 and 6.1.1.4'
N N 0.0061 0.0033 'International Tables Vol C Tables 4.2.6.8 and 6.1.1.4'
O O 0.0106 0.0060 'International Tables Vol C Tables 4.2.6.8 and 6.1.1.4'
Co Co 0.3494 0.9721 'International Tables Vol C Tables 4.2.6.8 and 6.1.1.4'

loop_
_geom_angle_atom_site_label_1
_geom_angle_atom_site_label_2
_geom_angle_atom_site_label_3
_geom_angle
_geom_angle_site_symmetry_1
_geom_angle_site_symmetry_3
_geom_angle_publ_flag
O5 Co1 O5 180.0 1_655 2_556 ?
O5 Co1 O1 92.96(18) 1_655 . ?
O5 Co1 O1 87.04(18) 2_556 . ?
O5 Co1 O1 87.04(18) 1_655 2_656 ?
O5 Co1 O1 92.96(18) 2_556 2_656 ?
O1 Co1 O1 180.0 . 2_656 ?
O5 Co1 O3 88.51(19) 1_655 2_656 ?
O5 Co1 O3 91.49(19) 2_556 2_656 ?
O1 Co1 O3 78.30(18) . 2_656 ?
O1 Co1 O3 101.70(18) 2_656 2_656 ?
O5 Co1 O3 91.49(19) 1_655 . ?
O5 Co1 O3 88.51(19) 2_556 . ?
O1 Co1 O3 101.70(18) . . ?
O1 Co1 O3 78.30(18) 2_656 . ?
O3 Co1 O3 180.0 2_656 . ?
O1W Co2 O6 88.1(2) . 1_655 ?
O1W Co2 O3 95.9(2) . . ?
O6 Co2 O3 86.64(19) 1_655 . ?
O1W Co2 N1 90.8(3) . . ?
O6 Co2 N1 176.7(2) 1_655 . ?
O3 Co2 N1 96.6(3) . . ?
O1W Co2 O1 173.9(2) . 2_656 ?
O6 Co2 O1 90.8(2) 1_655 2_656 ?
O3 Co2 O1 78.07(18) . 2_656 ?
N1 Co2 O1 90.5(2) . 2_656 ?
O1W Co2 O2W 94.9(3) . . ?
O6 Co2 O2W 86.5(3) 1_655 . ?
O3 Co2 O2W 167.0(3) . . ?
N1 Co2 O2W 90.5(3) . . ?
O1 Co2 O2W 91.0(3) 2_656 . ?
C6 O1 Co1 133.8(4) . . ?
C6 O1 Co2 127.3(4) . 2_656 ?
Co1 O1 Co2 98.8(2) . 2_656 ?
C7 O3 Co2 127.5(5) . . ?
C7 O3 Co1 133.7(4) . . ?
Co2 O3 Co1 98.57(18) . . ?
C8 O5 Co1 130.0(4) . 1_455 ?
C8 O6 Co2 129.1(5) . 1_455 ?
Co2 O1W H1WA 140.5 . . ?
Co2 O1W H1WB 101.6 . . ?
H1WA O1W H1WB 102.0 . . ?
Co2 O2W H2WA 109.3 . . ?
Co2 O2W H2WB 105.2 . . ?
H2WA O2W H2WB 105.9 . . ?
C6 C1 C5 112.9(6) . . ?
C6 C1 C2 108.2(6) . . ?
C5 C1 C2 104.8(6) . . ?
C6 C1 H1A 110.3 . . ?
C5 C1 H1A 110.3 . . ?
C2 C1 H1A 110.3 . . ?
C7 C2 C3 113.6(6) . . ?
C7 C2 C1 113.2(6) . . ?
C3 C2 C1 105.2(6) . . ?
C7 C2 H2A 108.2 . . ?
C3 C2 H2A 108.2 . . ?
C1 C2 H2A 108.2 . . ?
C8 C3 C4 114.1(6) . . ?
C8 C3 C2 111.6(6) . . ?
C4 C3 C2 103.6(6) . . ?
C8 C3 H3A 109.1 . . ?
C4 C3 H3A 109.1 . . ?
C2 C3 H3A 109.1 . . ?
C9 C4 C5 118.1(9) . . ?
C9 C4 C3 118.5(8) . . ?
C5 C4 C3 101.8(6) . . ?
C9 C4 H4A 105.7 . . ?
C5 C4 H4A 105.7 . . ?
C3 C4 H4A 105.7 . . ?
C4 C5 C1 104.5(7) . . ?
C4 C5 H5A 110.8 . . ?
C1 C5 H5A 110.8 . . ?
C4 C5 H5B 110.8 . . ?
C1 C5 H5B 110.8 . . ?
H5A C5 H5B 108.9 . . ?
O2 C6 O1 123.7(7) . . ?
O2 C6 C1 120.1(7) . . ?
O1 C6 C1 116.2(6) . . ?
O4' C7 O3 119.9(8) . . ?
O3 C7 O4 117.1(9) . . ?
O4' C7 C2 119.5(8) . . ?
O3 C7 C2 117.0(6) . . ?
O4 C7 C2 118.3(10) . . ?
O5 C8 O6 125.4(6) . . ?
O5 C8 C3 118.0(6) . . ?
O6 C8 C3 116.6(6) . . ?
C10 N1 C14 110.4(9) . . ?
C10 N1 C14' 116.2(9) . . ?
C10 N1 Co2 123.4(5) . . ?
C14 N1 Co2 121.3(8) . . ?
C14' N1 Co2 116.3(7) . . ?
N1 C10 C11 124.5(7) . . ?
N1 C10 H10A 117.7 . . ?
C11 C10 H10A 117.7 . . ?
C10 C11 C12 120.2(8) . . ?
C10 C11 H11A 119.9 . . ?
C12 C11 H11A 119.9 . . ?
C11 C12 C13 111.2(10) . . ?
C11 C12 C13' 115.3(10) . . ?
C11 C12 C12 119.9(10) . 2_565 ?
C13 C12 C12 122.9(12) . 2_565 ?
C13' C12 C12 121.1(13) . 2_565 ?
C12 C13 C14 119.6(14) . . ?
C12 C13 H13A 120.2 . . ?
C14 C13 H13A 120.2 . . ?
N1 C14 C13 122.7(15) . . ?
N1 C14 H14A 118.6 . . ?
C13 C14 H14A 118.6 . . ?
C14' C13' C12 118.8(14) . . ?
C14' C13' H13B 120.6 . . ?
C12 C13' H13B 120.6 . . ?
C13' C14' N1 117.8(13) . . ?
C13' C14' H14B 121.1 . . ?
N1 C14' H14B 121.1 . . ?
H3WA O3W H3WB 106.9 . . ?
H4WA O4W H4WB 113.6 . . ?
C9 O7 H7A 108.9 . . ?
C9 O7' H7'A 107.1 . . ?
O8' C9 O7' 111.6(17) . . ?
O7 C9 O8 109.8(16) . . ?
O8' C9 C4 120.7(15) . . ?
O7 C9 C4 113.7(13) . . ?
O7' C9 C4 117.2(16) . . ?
O8 C9 C4 131.5(16) . . ?

loop_
_geom_bond_atom_site_label_1
_geom_bond_atom_site_label_2
_geom_bond_distance
_geom_bond_site_symmetry_2
_geom_bond_publ_flag
Co1 O5 2.064(5) 1_655 ?
Co1 O5 2.064(5) 2_556 ?
Co1 O1 2.085(4) . ?
Co1 O1 2.085(4) 2_656 ?
Co1 O3 2.110(5) 2_656 ?
Co1 O3 2.110(5) . ?
Co2 O1W 2.059(6) . ?
Co2 O6 2.069(5) 1_655 ?
Co2 O3 2.093(4) . ?
Co2 N1 2.097(7) . ?
Co2 O1 2.112(5) 2_656 ?
Co2 O2W 2.132(6) . ?
O1 C6 1.275(9) . ?
O2 C6 1.231(9) . ?
O3 C7 1.272(9) . ?
O4 C7 1.357(17) . ?
O4' C7 1.248(11) . ?
O5 C8 1.249(9) . ?
O6 C8 1.268(8) . ?
O1W H1WA 0.6422 . ?
O1W H1WB 0.8498 . ?
O2W H2WA 0.8501 . ?
O2W H2WB 0.8500 . ?
C1 C6 1.524(11) . ?
C1 C5 1.544(12) . ?
C1 C2 1.583(9) . ?
C1 H1A 1.0000 . ?
C2 C7 1.512(10) . ?
C2 C3 1.554(9) . ?
C2 H2A 1.0000 . ?
C3 C8 1.516(9) . ?
C3 C4 1.540(10) . ?
C3 H3A 1.0000 . ?
C4 C9 1.389(16) . ?
C4 C5 1.530(10) . ?
C4 H4A 1.0000 . ?
C5 H5A 0.9900 . ?
C5 H5B 0.9900 . ?
N1 C10 1.315(11) . ?
N1 C14 1.345(16) . ?
N1 C14' 1.470(17) . ?
C10 C11 1.362(11) . ?
C10 H10A 0.9500 . ?
C11 C12 1.368(11) . ?
C11 H11A 0.9500 . ?
C12 C13 1.37(2) . ?
C12 C13' 1.49(2) . ?
C12 C12 1.505(17) 2_565 ?
C13 C14 1.39(2) . ?
C13 H13A 0.9500 . ?
C14 H14A 0.9500 . ?
C13' C14' 1.39(2) . ?
C13' H13B 0.9500 . ?
C14' H14B 0.9500 . ?
O3W H3WA 0.8502 . ?
O3W H3WB 0.8500 . ?
O4W H4WA 0.8500 . ?
O4W H4WB 0.8500 . ?
O7 C9 1.332(16) . ?
O7 H7A 0.8501 . ?
O8 C9 1.349(16) . ?
O7' C9 1.335(17) . ?
O7' H7'A 0.8500 . ?
O8' C9 1.326(16) . ?

loop_
_geom_hbond_atom_site_label_D
_geom_hbond_atom_site_label_H
_geom_hbond_atom_site_label_A
_geom_hbond_distance_DH
_geom_hbond_distance_HA
_geom_hbond_distance_DA
_geom_hbond_angle_DHA
_geom_hbond_site_symmetry_A
_geom_hbond_publ_flag
O1W H1WA O6 0.64 2.07 2.710(7) 173.2 2_566 yes
O1W H1WB O4^a 0.85 1.87 2.558(15) 137.6 . yes
O1W H1WB O4'^b 0.85 2.51 2.985(17) 116.5 . yes
O1W H1WB O4W 0.85 2.51 3.23(6) 143.3 2_666 yes
O2W H2WA O2 0.85 2.00 2.736(11) 144.9 2_656 yes
O2W H2WB O4'^b 0.85 2.33 3.158(19) 165.4 1_655 yes
C1 H1A O4W 1.00 2.40 3.17(6) 133.8 2_666 yes
C10 H10A O5 0.95 2.65 3.585(9) 167.4 2_556 yes
C11 H11A O2 0.95 2.65 3.256(10) 122.4 2_556 yes
C14^a H14A^a O1W 0.95 2.51 3.050(18) 115.9 . yes
C14^a H14A^a O7^a 0.95 2.51 3.09(2) 119.4 2_566 yes
C14'^b H14B^b O2W 0.95 2.35 2.928(18) 118.8 . yes
O3W H3WA O8^a 0.85 2.13 2.95(4) 163.3 2_457 yes
O3W H3WA O8'^b 0.85 2.01 2.84(3) 165.7 2_457 yes
O3W H3WB O2 0.85 2.40 3.22(3) 163.2 2_557 yes
O4W H4WB O2W 0.85 2.05 2.81(6) 147.4 . yes
O7^a H7A^a O3W 0.85 1.85 2.67(3) 163.2 . yes
O7'^b H7'A^b O3W 0.85 2.06 2.91(5) 179.3 . yes

loop_
_geom_torsion_atom_site_label_1
_geom_torsion_atom_site_label_2
_geom_torsion_atom_site_label_3
_geom_torsion_atom_site_label_4
_geom_torsion
_geom_torsion_site_symmetry_1
_geom_torsion_site_symmetry_2
_geom_torsion_site_symmetry_3
_geom_torsion_site_symmetry_4
_geom_torsion_publ_flag
C6 C1 C2 C7 -114.6(7) . . . . ?
C5 C1 C2 C7 124.7(7) . . . . ?
C6 C1 C2 C3 120.8(6) . . . . ?
C5 C1 C2 C3 0.1(8) . . . . ?
C7 C2 C3 C8 86.1(8) . . . . ?
C1 C2 C3 C8 -149.6(6) . . . . ?
C7 C2 C3 C4 -150.7(7) . . . . ?
C1 C2 C3 C4 -26.4(7) . . . . ?
C8 C3 C4 C9 -64.2(12) . . . . ?
C2 C3 C4 C9 174.3(9) . . . . ?
C8 C3 C4 C5 164.4(7) . . . . ?
C2 C3 C4 C5 42.9(8) . . . . ?
C9 C4 C5 C1 -174.9(9) . . . . ?
C3 C4 C5 C1 -43.2(8) . . . . ?
C6 C1 C5 C4 -91.0(7) . . . . ?
C2 C1 C5 C4 26.5(8) . . . . ?
Co1 O1 C6 O2 -177.9(6) . . . . ?
Co2 O1 C6 O2 -3.0(10) 2_656 . . . ?
Co1 O1 C6 C1 4.3(9) . . . . ?
Co2 O1 C6 C1 179.3(4) 2_656 . . . ?
C5 C1 C6 O2 2.4(10) . . . . ?
C2 C1 C6 O2 -113.0(8) . . . . ?
C5 C1 C6 O1 -179.8(6) . . . . ?
C2 C1 C6 O1 64.8(8) . . . . ?
Co2 O3 C7 O4' 34.8(17) . . . . ?
Co1 O3 C7 O4' -151.2(13) . . . . ?
Co2 O3 C7 O4 -17.6(18) . . . . ?
Co1 O3 C7 O4 156.3(15) . . . . ?
Co2 O3 C7 C2 -166.8(5) . . . . ?
Co1 O3 C7 C2 7.1(13) . . . . ?
C3 C2 C7 O4' -24.5(16) . . . . ?
C1 C2 C7 O4' -144.4(14) . . . . ?
C3 C2 C7 O3 177.1(7) . . . . ?
C1 C2 C7 O3 57.2(11) . . . . ?
C3 C2 C7 O4 28.3(18) . . . . ?
C1 C2 C7 O4 -91.6(16) . . . . ?
Co1 O5 C8 O6 7.1(12) 1_455 . . . ?
Co1 O5 C8 C3 -170.3(4) 1_455 . . . ?
Co2 O6 C8 O5 -20.2(11) 1_455 . . . ?
Co2 O6 C8 C3 157.2(5) 1_455 . . . ?
C4 C3 C8 O5 -43.1(10) . . . . ?
C2 C3 C8 O5 74.0(8) . . . . ?
C4 C3 C8 O6 139.3(7) . . . . ?
C2 C3 C8 O6 -103.6(7) . . . . ?
C14 N1 C10 C11 26.3(18) . . . . ?
C14' N1 C10 C11 -22.1(18) . . . . ?
Co2 N1 C10 C11 -178.4(7) . . . . ?
N1 C10 C11 C12 0.0(16) . . . . ?
C10 C11 C12 C13 -26.4(18) . . . . ?
C10 C11 C12 C13' 21(2) . . . . ?
C10 C11 C12 C12 180.0(14) . . . 2_565 ?
C11 C12 C13 C14 26(3) . . . . ?
C12 C12 C13 C14 178.5(19) 2_565 . . . ?
C10 N1 C14 C13 -26(3) . . . . ?
Co2 N1 C14 C13 177.8(16) . . . . ?
C12 C13 C14 N1 0(3) . . . . ?
C11 C12 C13' C14' -21(3) . . . . ?
C12 C12 C13' C14' -179(2) 2_565 . . . ?
C12 C13' C14' N1 0(3) . . . . ?
C10 N1 C14' C13' 21(3) . . . . ?
Co2 N1 C14' C13' 179.1(18) . . . . ?
C5 C4 C9 O8' -85.4(18) . . . . ?
C3 C4 C9 O8' 150.9(16) . . . . ?
C5 C4 C9 O7 65.4(17) . . . . ?
C3 C4 C9 O7 -58.3(17) . . . . ?
C5 C4 C9 O7' 132.8(19) . . . . ?
C3 C4 C9 O7' 9(2) . . . . ?
C5 C4 C9 O8 -143(2) . . . . ?
C3 C4 C9 O8 94(2) . . . . ?
